data_7119217
loop_
_publ_author_name
'Morales Salazar, Daniel'
'Mijangos, Edgar'
'Pullen, Sonja'
'Gao, Ming'
'Orthaber, Andreas'

_publ_section_title
;
 Functional small-molecules &amp; polymers containing P[double bond,
 length as m-dash]C and As[double bond, length as m-dash]C bonds as hybrid
 \p-conjugated materials.
;
_journal_issue 6
_journal_name_full 'Chemical communications (Cambridge, England)'
_journal_page_first 1120
_journal_page_last 1123
_journal_paper_doi 10.1039/c6cc08736a
_journal_volume 53
_journal_year 2017
_chemical_formula_sum 'C31 H35 As Br2'
_chemical_formula_weight 642.33
_space_group_crystal_system monoclinic
_space_group_IT_number 14
_space_group_name_Hall '-P 2ybc'
_space_group_name_H-M_alt 'P 1 21/c 1'
_symmetry_space_group_name_Hall '-P 2ybc'
_symmetry_space_group_name_H-M 'P 1 21/c 1'
_atom_sites_solution_hydrogens geom
_audit_creation_method SHELXL-2014/7
_audit_update_record
;
2015-10-17 deposited with the CCDC.
2016-12-22 downloaded from the CCDC.
;
_cell_angle_alpha 90
_cell_angle_beta 105.189(2)
_cell_angle_gamma 90
_cell_formula_units_Z 4
_cell_length_a 10.1345(5)
_cell_length_b 23.5740(11)
_cell_length_c 12.0357(6)
_cell_measurement_temperature 100(2)
_cell_volume 2775.0(2)
_computing_cell_refinement 'SAINT V7.68A(Bruker AXS, 2012)'
_computing_data_collection 'APEX2  (Bruker AXS, 2012)'
_computing_data_reduction 'SAINT V7.68A(Bruker AXS, 2012)'
_computing_molecular_graphics ' ORTEP for Windows (Farugia, 1997)'
_computing_structure_refinement 'SHELXL-2014/7 (Sheldrick, 2014)'
_diffrn_ambient_temperature 100(2)
_diffrn_measured_fraction_theta_full 1.000
_diffrn_measured_fraction_theta_max 0.976
_diffrn_measurement_device_type 'BrukerAPEX II with CCD'
_diffrn_measurement_method '\w scans'
_diffrn_radiation_monochromator graphite
_diffrn_radiation_source 'fine-focus sealed tube'
_diffrn_radiation_type MoK\a
_diffrn_radiation_wavelength 0.71073
_diffrn_reflns_av_R_equivalents 0.0594
_diffrn_reflns_av_unetI/netI 0.0717
_diffrn_reflns_Laue_measured_fraction_full 1.000
_diffrn_reflns_Laue_measured_fraction_max 0.976
_diffrn_reflns_limit_h_max 13
_diffrn_reflns_limit_h_min -12
_diffrn_reflns_limit_k_max 27
_diffrn_reflns_limit_k_min -31
_diffrn_reflns_limit_l_max 15
_diffrn_reflns_limit_l_min -16
_diffrn_reflns_number 24799
_diffrn_reflns_point_group_measured_fraction_full 1.000
_diffrn_reflns_point_group_measured_fraction_max 0.976
_diffrn_reflns_theta_full 25.242
_diffrn_reflns_theta_max 28.585
_diffrn_reflns_theta_min 1.728
_exptl_absorpt_coefficient_mu 4.122
_exptl_absorpt_correction_T_max 0.7457
_exptl_absorpt_correction_T_min 0.4146
_exptl_absorpt_correction_type multi-scan
_exptl_absorpt_process_details 'Sadabs (Sheldrick, 1996)'
_exptl_crystal_colour orange
_exptl_crystal_density_diffrn 1.537
_exptl_crystal_description block
_exptl_crystal_F_000 1296
_exptl_crystal_size_max 0.26
_exptl_crystal_size_mid 0.2
_exptl_crystal_size_min 0.13
_refine_diff_density_max 0.571
_refine_diff_density_min -0.596
_refine_diff_density_rms 0.112
_refine_ls_extinction_method none
_refine_ls_goodness_of_fit_ref 1.025
_refine_ls_hydrogen_treatment constr
_refine_ls_matrix_type full
_refine_ls_number_parameters 316
_refine_ls_number_reflns 6931
_refine_ls_number_restraints 0
_refine_ls_restrained_S_all 1.025
_refine_ls_R_factor_all 0.0772
_refine_ls_R_factor_gt 0.0423
_refine_ls_shift/su_max 0.001
_refine_ls_shift/su_mean 0.000
_refine_ls_structure_factor_coef Fsqd
_refine_ls_weighting_details 'w=1/[\s^2^(Fo^2^)+(0.0317P)^2^+1.6248P] where P=(Fo^2^+2Fc^2^)/3'
_refine_ls_weighting_scheme calc
_refine_ls_wR_factor_gt 0.0793
_refine_ls_wR_factor_ref 0.0875
_reflns_Friedel_coverage 0.000
_reflns_number_gt 4876
_reflns_number_total 6931
_reflns_threshold_expression 'I > 2\s(I)'
_cod_data_source_file c6cc08736a2.cif
_cod_data_source_block shelx
_cod_depositor_comments 'Adding full bibliography for 7119217--7119220.cif.'
_cod_database_code 7119217
_shelx_shelxl_version_number 2014/7
_shelx_space_group_comment
;
The symmetry employed for this shelxl refinement is uniquely defined
by the following loop, which should always be used as a source of
symmetry information in preference to the above space-group names.
They are only intended as comments.
;

loop_
_space_group_symop_operation_xyz
'x, y, z'
'-x, y+1/2, -z+1/2'
'-x, -y, -z'
'x, -y-1/2, z-1/2'

loop_
_atom_site_label
_atom_site_type_symbol
_atom_site_fract_x
_atom_site_fract_y
_atom_site_fract_z
_atom_site_U_iso_or_equiv
_atom_site_adp_type
_atom_site_occupancy
_atom_site_site_symmetry_order
_atom_site_calc_flag
_atom_site_refinement_flags_posn
_atom_site_refinement_flags_adp
Br2 Br 0.77586(3) 0.44182(2) 0.65412(3) 0.02107(9) Uani 1 1 d . .
Br1 Br -0.25995(3) 0.39042(2) 0.19782(3) 0.02731(10) Uani 1 1 d . .
As1 As 0.37547(3) 0.37060(2) 0.22131(3) 0.01914(9) Uani 1 1 d . .
C11 C 0.5830(3) 0.43637(13) 0.5963(3) 0.0172(7) Uani 1 1 d . .
C12 C 0.5283(3) 0.41743(14) 0.4846(3) 0.0170(7) Uani 1 1 d . .
H12 H 0.5856 0.4066 0.4371 0.020 Uiso 1 1 calc R U
C2 C 0.3872(3) 0.41479(13) 0.4446(3) 0.0152(7) Uani 1 1 d . .
C1 C 0.2990(3) 0.39622(14) 0.3316(3) 0.0168(7) Uani 1 1 d . .
C5 C 0.1575(3) 0.40216(13) 0.3416(3) 0.0148(7) Uani 1 1 d . .
C6 C 0.0317(3) 0.39217(13) 0.2634(3) 0.0176(7) Uani 1 1 d . .
H6 H 0.0259 0.3786 0.1879 0.021 Uiso 1 1 calc R U
C7 C -0.0850(3) 0.40291(14) 0.3001(3) 0.0189(7) Uani 1 1 d . .
C8 C -0.0815(3) 0.42274(15) 0.4084(3) 0.0234(8) Uani 1 1 d . .
H8 H -0.1642 0.4295 0.4295 0.028 Uiso 1 1 calc R U
C9 C 0.0433(3) 0.43268(14) 0.4862(3) 0.0208(8) Uani 1 1 d . .
H9 H 0.0474 0.4463 0.5614 0.025 Uiso 1 1 calc R U
C4 C 0.1621(3) 0.42261(13) 0.4532(3) 0.0164(7) Uani 1 1 d . .
C3 C 0.3037(3) 0.43059(13) 0.5169(3) 0.0160(7) Uani 1 1 d . .
C10 C 0.3617(3) 0.44930(14) 0.6281(3) 0.0196(7) Uani 1 1 d . .
H10 H 0.3053 0.4601 0.6764 0.023 Uiso 1 1 calc R U
C13 C 0.5017(3) 0.45214(14) 0.6678(3) 0.0204(8) Uani 1 1 d . .
H11 H 0.5427 0.4648 0.7440 0.024 Uiso 1 1 calc R U
C14 C 0.2164(3) 0.34178(14) 0.1032(3) 0.0150(7) Uani 1 1 d . .
C15 C 0.1645(3) 0.28748(14) 0.1180(3) 0.0172(7) Uani 1 1 d . .
C16 C 0.0351(3) 0.27340(14) 0.0504(3) 0.0192(7) Uani 1 1 d . .
H16 H -0.0026 0.2378 0.0630 0.023 Uiso 1 1 calc R U
C17 C -0.0417(3) 0.30863(14) -0.0347(3) 0.0188(7) Uani 1 1 d . .
C24 C -0.1840(3) 0.29189(15) -0.1081(3) 0.0227(8) Uani 1 1 d . .
C25 C -0.1775(4) 0.28019(15) -0.2309(3) 0.0263(8) Uani 1 1 d . .
H25A H -0.1116 0.2497 -0.2306 0.039 Uiso 1 1 calc R U
H25B H -0.1485 0.3146 -0.2635 0.039 Uiso 1 1 calc R U
H25C H -0.2680 0.2687 -0.2774 0.039 Uiso 1 1 calc R U
C27 C -0.2397(4) 0.23895(17) -0.0623(3) 0.0399(11) Uani 1 1 d . .
H27A H -0.3315 0.2305 -0.1107 0.060 Uiso 1 1 calc R U
H27C H -0.2441 0.2457 0.0170 0.060 Uiso 1 1 calc R U
H27B H -0.1792 0.2067 -0.0638 0.060 Uiso 1 1 calc R U
C26 C -0.2841(3) 0.34104(17) -0.1094(3) 0.0313(9) Uani 1 1 d . .
H26A H -0.2488 0.3756 -0.1365 0.047 Uiso 1 1 calc R U
H26C H -0.2939 0.3472 -0.0314 0.047 Uiso 1 1 calc R U
H26B H -0.3734 0.3317 -0.1612 0.047 Uiso 1 1 calc R U
C18 C 0.0207(3) 0.35831(14) -0.0570(3) 0.0184(7) Uani 1 1 d . .
H22 H -0.0260 0.3812 -0.1199 0.022 Uiso 1 1 calc R U
C19 C 0.1481(3) 0.37596(13) 0.0084(3) 0.0155(7) Uani 1 1 d . .
C20 C 0.2099(3) 0.43118(14) -0.0270(3) 0.0189(7) Uani 1 1 d . .
C21 C 0.2080(4) 0.47954(14) 0.0577(3) 0.0259(8) Uani 1 1 d . .
H21A H 0.1145 0.4851 0.0642 0.039 Uiso 1 1 calc R U
H21B H 0.2405 0.5145 0.0297 0.039 Uiso 1 1 calc R U
H21C H 0.2679 0.4699 0.1334 0.039 Uiso 1 1 calc R U
C22 C 0.1288(3) 0.45233(14) -0.1464(3) 0.0211(8) Uani 1 1 d . .
H22B H 0.1255 0.4224 -0.2036 0.032 Uiso 1 1 calc R U
H22C H 0.1737 0.4860 -0.1675 0.032 Uiso 1 1 calc R U
H22A H 0.0355 0.4621 -0.1442 0.032 Uiso 1 1 calc R U
C23 C 0.3571(3) 0.42164(15) -0.0370(3) 0.0243(8) Uani 1 1 d . .
H23C H 0.4162 0.4112 0.0385 0.036 Uiso 1 1 calc R U
H23B H 0.3911 0.4566 -0.0636 0.036 Uiso 1 1 calc R U
H23A H 0.3573 0.3911 -0.0922 0.036 Uiso 1 1 calc R U
C28 C 0.2465(3) 0.24114(15) 0.1984(3) 0.0235(8) Uani 1 1 d . .
C29 C 0.2597(4) 0.25130(17) 0.3265(3) 0.0360(10) Uani 1 1 d . .
H29A H 0.1691 0.2588 0.3381 0.054 Uiso 1 1 calc R U
H29B H 0.3193 0.2840 0.3529 0.054 Uiso 1 1 calc R U
H29C H 0.2991 0.2176 0.3706 0.054 Uiso 1 1 calc R U
C31 C 0.1767(4) 0.18318(15) 0.1710(3) 0.0297(9) Uani 1 1 d . .
H31C H 0.2386 0.1534 0.2109 0.044 Uiso 1 1 calc R U
H31A H 0.1543 0.1765 0.0878 0.044 Uiso 1 1 calc R U
H31B H 0.0927 0.1826 0.1967 0.044 Uiso 1 1 calc R U
C30 C 0.3881(4) 0.23427(17) 0.1748(4) 0.0370(10) Uani 1 1 d . .
H30B H 0.4433 0.2682 0.2014 0.055 Uiso 1 1 calc R U
H30A H 0.3768 0.2293 0.0920 0.055 Uiso 1 1 calc R U
H30C H 0.4342 0.2009 0.2160 0.055 Uiso 1 1 calc R U

loop_
_atom_site_aniso_label
_atom_site_aniso_U_11
_atom_site_aniso_U_22
_atom_site_aniso_U_33
_atom_site_aniso_U_23
_atom_site_aniso_U_13
_atom_site_aniso_U_12
Br2 0.01587(16) 0.0304(2) 0.01392(17) -0.00084(15) -0.00144(13) -0.00311(14)
Br1 0.01230(17) 0.0402(2) 0.0275(2) -0.00607(17) 0.00194(14) -0.00241(15)
As1 0.01071(16) 0.0349(2) 0.01138(17) -0.00501(16) 0.00206(13) -0.00251(14)
C11 0.0139(16) 0.0192(18) 0.0154(17) 0.0032(14) -0.0017(13) -0.0026(13)
C12 0.0180(17) 0.0214(18) 0.0112(16) -0.0005(14) 0.0030(13) -0.0012(14)
C2 0.0208(17) 0.0123(17) 0.0116(16) 0.0003(14) 0.0027(13) -0.0040(13)
C1 0.0151(16) 0.0204(18) 0.0145(17) -0.0019(14) 0.0029(13) -0.0021(13)
C5 0.0169(16) 0.0154(18) 0.0141(16) -0.0011(13) 0.0075(13) -0.0025(13)
C6 0.0166(16) 0.0194(18) 0.0157(17) -0.0023(14) 0.0027(13) -0.0010(14)
C7 0.0114(16) 0.025(2) 0.0192(18) 0.0016(15) 0.0015(13) -0.0015(13)
C8 0.0188(17) 0.029(2) 0.025(2) -0.0025(17) 0.0110(15) 0.0024(15)
C9 0.0225(18) 0.027(2) 0.0136(17) -0.0031(15) 0.0061(14) -0.0012(15)
C4 0.0189(17) 0.0181(18) 0.0123(16) 0.0022(14) 0.0042(13) 0.0000(14)
C3 0.0164(16) 0.0149(18) 0.0172(17) 0.0020(14) 0.0053(13) -0.0015(13)
C10 0.0192(17) 0.026(2) 0.0148(17) -0.0013(15) 0.0062(14) -0.0033(14)
C13 0.0263(19) 0.0220(19) 0.0106(16) -0.0035(14) 0.0007(14) -0.0053(15)
C14 0.0111(15) 0.0258(19) 0.0080(15) -0.0040(14) 0.0023(12) 0.0026(13)
C15 0.0164(16) 0.0239(19) 0.0118(16) -0.0019(14) 0.0048(13) 0.0017(14)
C16 0.0197(17) 0.0229(19) 0.0148(17) -0.0011(15) 0.0039(14) -0.0045(14)
C17 0.0155(16) 0.029(2) 0.0114(16) -0.0040(15) 0.0023(13) -0.0029(14)
C24 0.0154(17) 0.034(2) 0.0152(17) 0.0018(16) -0.0014(14) -0.0065(15)
C25 0.0244(19) 0.032(2) 0.0187(19) -0.0049(16) -0.0013(15) -0.0065(16)
C27 0.025(2) 0.057(3) 0.029(2) 0.009(2) -0.0067(17) -0.0227(19)
C26 0.0180(19) 0.052(3) 0.021(2) -0.0059(19) 0.0004(15) -0.0049(17)
C18 0.0181(17) 0.026(2) 0.0092(16) 0.0007(14) 0.0006(13) 0.0029(14)
C19 0.0140(15) 0.0213(18) 0.0122(16) -0.0050(14) 0.0053(13) 0.0018(13)
C20 0.0204(17) 0.0228(19) 0.0134(17) -0.0012(14) 0.0044(14) -0.0004(14)
C21 0.031(2) 0.024(2) 0.0208(19) -0.0058(16) 0.0026(16) 0.0015(16)
C22 0.0201(17) 0.023(2) 0.0199(18) 0.0011(15) 0.0051(14) -0.0010(14)
C23 0.0216(18) 0.033(2) 0.0196(19) 0.0025(17) 0.0073(15) -0.0049(15)
C28 0.0214(18) 0.027(2) 0.0180(18) 0.0015(16) -0.0019(15) 0.0025(15)
C29 0.058(3) 0.029(2) 0.0156(19) 0.0027(17) -0.0002(18) -0.0067(19)
C31 0.033(2) 0.026(2) 0.025(2) 0.0019(17) -0.0006(17) 0.0037(17)
C30 0.025(2) 0.041(3) 0.041(2) 0.014(2) 0.0017(18) 0.0133(18)

loop_
_atom_type_symbol
_atom_type_description
_atom_type_scat_dispersion_real
_atom_type_scat_dispersion_imag
_atom_type_scat_source
C C 0.0033 0.0016 'International Tables Vol C Tables 4.2.6.8 and 6.1.1.4'
H H 0.0000 0.0000 'International Tables Vol C Tables 4.2.6.8 and 6.1.1.4'
As As 0.0499 2.0058 'International Tables Vol C Tables 4.2.6.8 and 6.1.1.4'
Br Br -0.2901 2.4595 'International Tables Vol C Tables 4.2.6.8 and 6.1.1.4'

loop_
_geom_angle_atom_site_label_1
_geom_angle_atom_site_label_2
_geom_angle_atom_site_label_3
_geom_angle
C1 As1 C14 102.59(13)
C12 C11 C13 122.4(3)
C12 C11 Br2 119.3(2)
C13 C11 Br2 118.4(2)
C2 C12 C11 117.8(3)
C2 C12 H12 121.1
C11 C12 H12 121.1
C12 C2 C3 120.3(3)
C12 C2 C1 130.6(3)
C3 C2 C1 109.1(3)
C5 C1 C2 105.2(3)
C5 C1 As1 134.8(2)
C2 C1 As1 120.0(2)
C6 C5 C4 119.7(3)
C6 C5 C1 131.7(3)
C4 C5 C1 108.6(3)
C7 C6 C5 117.3(3)
C7 C6 H6 121.4
C5 C6 H6 121.4
C8 C7 C6 123.4(3)
C8 C7 Br1 117.1(2)
C6 C7 Br1 119.6(3)
C7 C8 C9 119.4(3)
C7 C8 H8 120.3
C9 C8 H8 120.3
C8 C9 C4 119.2(3)
C8 C9 H9 120.4
C4 C9 H9 120.4
C9 C4 C5 121.1(3)
C9 C4 C3 129.8(3)
C5 C4 C3 109.1(3)
C10 C3 C2 120.6(3)
C10 C3 C4 131.4(3)
C2 C3 C4 108.0(3)
C13 C10 C3 119.3(3)
C13 C10 H10 120.4
C3 C10 H10 120.4
C10 C13 C11 119.8(3)
C10 C13 H11 120.1
C11 C13 H11 120.1
C15 C14 C19 119.8(3)
C15 C14 As1 118.9(2)
C19 C14 As1 121.2(2)
C16 C15 C14 117.9(3)
C16 C15 C28 117.8(3)
C14 C15 C28 124.1(3)
C17 C16 C15 123.3(3)
C17 C16 H16 118.3
C15 C16 H16 118.3
C16 C17 C18 116.8(3)
C16 C17 C24 122.2(3)
C18 C17 C24 120.9(3)
C25 C24 C27 108.4(3)
C25 C24 C17 109.4(3)
C27 C24 C17 112.5(3)
C25 C24 C26 108.9(3)
C27 C24 C26 108.3(3)
C17 C24 C26 109.3(3)
C24 C25 H25A 109.5
C24 C25 H25B 109.5
H25A C25 H25B 109.5
C24 C25 H25C 109.5
H25A C25 H25C 109.5
H25B C25 H25C 109.5
C24 C27 H27A 109.5
C24 C27 H27C 109.5
H27A C27 H27C 109.5
C24 C27 H27B 109.5
H27A C27 H27B 109.5
H27C C27 H27B 109.5
C24 C26 H26A 109.5
C24 C26 H26C 109.5
H26A C26 H26C 109.5
C24 C26 H26B 109.5
H26A C26 H26B 109.5
H26C C26 H26B 109.5
C19 C18 C17 123.1(3)
C19 C18 H22 118.5
C17 C18 H22 118.5
C18 C19 C14 118.1(3)
C18 C19 C20 118.6(3)
C14 C19 C20 123.4(3)
C21 C20 C22 106.5(3)
C21 C20 C23 109.9(3)
C22 C20 C23 105.4(3)
C21 C20 C19 111.4(3)
C22 C20 C19 111.9(3)
C23 C20 C19 111.5(3)
C20 C21 H21A 109.5
C20 C21 H21B 109.5
H21A C21 H21B 109.5
C20 C21 H21C 109.5
H21A C21 H21C 109.5
H21B C21 H21C 109.5
C20 C22 H22B 109.5
C20 C22 H22C 109.5
H22B C22 H22C 109.5
C20 C22 H22A 109.5
H22B C22 H22A 109.5
H22C C22 H22A 109.5
C20 C23 H23C 109.5
C20 C23 H23B 109.5
H23C C23 H23B 109.5
C20 C23 H23A 109.5
H23C C23 H23A 109.5
H23B C23 H23A 109.5
C29 C28 C31 105.6(3)
C29 C28 C30 111.2(3)
C31 C28 C30 105.4(3)
C29 C28 C15 114.2(3)
C31 C28 C15 110.6(3)
C30 C28 C15 109.4(3)
C28 C29 H29A 109.5
C28 C29 H29B 109.5
H29A C29 H29B 109.5
C28 C29 H29C 109.5
H29A C29 H29C 109.5
H29B C29 H29C 109.5
C28 C31 H31C 109.5
C28 C31 H31A 109.5
H31C C31 H31A 109.5
C28 C31 H31B 109.5
H31C C31 H31B 109.5
H31A C31 H31B 109.5
C28 C30 H30B 109.5
C28 C30 H30A 109.5
H30B C30 H30A 109.5
C28 C30 H30C 109.5
H30B C30 H30C 109.5
H30A C30 H30C 109.5

loop_
_geom_bond_atom_site_label_1
_geom_bond_atom_site_label_2
_geom_bond_distance
Br2 C11 1.899(3)
Br1 C7 1.898(3)
As1 C1 1.807(3)
As1 C14 1.970(3)
C11 C12 1.387(4)
C11 C13 1.390(4)
C12 C2 1.386(4)
C12 H12 0.9500
C2 C3 1.414(4)
C2 C1 1.484(4)
C1 C5 1.477(4)
C5 C6 1.392(4)
C5 C4 1.416(4)
C6 C7 1.391(4)
C6 H6 0.9500
C7 C8 1.377(5)
C8 C9 1.382(5)
C8 H8 0.9500
C9 C4 1.383(4)
C9 H9 0.9500
C4 C3 1.451(4)
C3 C10 1.386(4)
C10 C13 1.376(4)
C10 H10 0.9500
C13 H11 0.9500
C14 C15 1.413(5)
C14 C19 1.419(4)
C15 C16 1.390(4)
C15 C28 1.549(5)
C16 C17 1.388(4)
C16 H16 0.9500
C17 C18 1.390(5)
C17 C24 1.533(4)
C24 C25 1.522(5)
C24 C27 1.531(5)
C24 C26 1.537(5)
C25 H25A 0.9800
C25 H25B 0.9800
C25 H25C 0.9800
C27 H27A 0.9800
C27 H27C 0.9800
C27 H27B 0.9800
C26 H26A 0.9800
C26 H26C 0.9800
C26 H26B 0.9800
C18 C19 1.388(4)
C18 H22 0.9500
C19 C20 1.552(4)
C20 C21 1.533(4)
C20 C22 1.540(4)
C20 C23 1.544(4)
C21 H21A 0.9800
C21 H21B 0.9800
C21 H21C 0.9800
C22 H22B 0.9800
C22 H22C 0.9800
C22 H22A 0.9800
C23 H23C 0.9800
C23 H23B 0.9800
C23 H23A 0.9800
C28 C29 1.531(5)
C28 C31 1.534(5)
C28 C30 1.543(5)
C29 H29A 0.9800
C29 H29B 0.9800
C29 H29C 0.9800
C31 H31C 0.9800
C31 H31A 0.9800
C31 H31B 0.9800
C30 H30B 0.9800
C30 H30A 0.9800
C30 H30C 0.9800
